data_4086542
loop_
_publ_author_name
'Vanicek, Stefan'
'Kopacka, Holger'
'Wurst, Klaus'
'M\"uller, Thomas'
'Hassenr\"uck, Christopher'
'Winter, Rainer F.'
'Bildstein, Benno'

_publ_section_title
;
 Monofunctionalized Cobaltocenium Compounds by Dediazoniation Reactions of
 Cobaltoceniumdiazonium Bis(hexafluorophosphate)
;
_journal_issue 12
_journal_name_full Organometallics
_journal_page_first 2101
_journal_paper_doi 10.1021/acs.organomet.6b00329
_journal_volume 35
_journal_year 2016
_chemical_formula_sum 'C10 H9 Co I2'
_chemical_formula_weight 441.90
_space_group_crystal_system orthorhombic
_space_group_IT_number 62
_space_group_name_Hall '-P 2ac 2n'
_space_group_name_H-M_alt 'P n m a'
_symmetry_space_group_name_Hall '-P 2ac 2n'
_symmetry_space_group_name_H-M 'P n m a'
_atom_sites_solution_hydrogens geom
_audit_creation_method SHELXL-2014/7
_cell_angle_alpha 90
_cell_angle_beta 90
_cell_angle_gamma 90
_cell_formula_units_Z 4
_cell_length_a 11.4449(8)
_cell_length_b 8.9340(6)
_cell_length_c 11.4723(8)
_cell_measurement_reflns_used 8022
_cell_measurement_temperature 173(2)
_cell_measurement_theta_max 26.0
_cell_measurement_theta_min 2.5
_cell_volume 1173.03(14)
_computing_cell_refinement 'Bruker SAINT-V 8.34A'
_computing_data_collection 'Bruker Apex II'
_computing_data_reduction 'Bruker SAINT-V 8.34A'
_computing_structure_refinement 'SHELXL-2014/7 (Sheldrick, 2014)'
_computing_structure_solution 'SHELXT-2014/4 (Sheldrick, 2014)'
_diffrn_ambient_temperature 173(2)
_diffrn_detector_area_resol_mean 10.4
_diffrn_measured_fraction_theta_full 1.000
_diffrn_measured_fraction_theta_max 1.000
_diffrn_measurement_device_type 'Bruker D8 QUEST PHOTON 100'
_diffrn_measurement_method '\f and \w scans'
_diffrn_radiation_monochromator 'multi layered optics'
_diffrn_radiation_type MoK\a
_diffrn_radiation_wavelength 0.71073
_diffrn_reflns_av_R_equivalents 0.0257
_diffrn_reflns_av_unetI/netI 0.0122
_diffrn_reflns_Laue_measured_fraction_full 1.000
_diffrn_reflns_Laue_measured_fraction_max 1.000
_diffrn_reflns_limit_h_max 14
_diffrn_reflns_limit_h_min -14
_diffrn_reflns_limit_k_max 11
_diffrn_reflns_limit_k_min -11
_diffrn_reflns_limit_l_max 14
_diffrn_reflns_limit_l_min -14
_diffrn_reflns_number 11289
_diffrn_reflns_point_group_measured_fraction_full 1.000
_diffrn_reflns_point_group_measured_fraction_max 1.000
_diffrn_reflns_theta_full 25.242
_diffrn_reflns_theta_max 25.994
_diffrn_reflns_theta_min 2.514
_diffrn_source 'Incoatec Microfocus'
_exptl_absorpt_coefficient_mu 6.680
_exptl_absorpt_correction_T_max 0.620
_exptl_absorpt_correction_T_min 0.439
_exptl_absorpt_correction_type multi-scan
_exptl_absorpt_process_details 'Bruker SADABS-2014/5)'
_exptl_crystal_colour yellow
_exptl_crystal_density_diffrn 2.502
_exptl_crystal_description prism
_exptl_crystal_F_000 808
_exptl_crystal_size_max 0.160
_exptl_crystal_size_mid 0.100
_exptl_crystal_size_min 0.060
_refine_diff_density_max 0.363
_refine_diff_density_min -0.945
_refine_diff_density_rms 0.175
_refine_ls_extinction_method none
_refine_ls_goodness_of_fit_ref 1.152
_refine_ls_hydrogen_treatment constr
_refine_ls_matrix_type full
_refine_ls_number_parameters 67
_refine_ls_number_reflns 1223
_refine_ls_number_restraints 0
_refine_ls_restrained_S_all 1.152
_refine_ls_R_factor_all 0.0223
_refine_ls_R_factor_gt 0.0188
_refine_ls_shift/su_max 0.001
_refine_ls_shift/su_mean 0.000
_refine_ls_structure_factor_coef Fsqd
_refine_ls_weighting_details 'w=1/[\s^2^(Fo^2^)+(0.0221P)^2^+1.2289P] where P=(Fo^2^+2Fc^2^)/3'
_refine_ls_weighting_scheme calc
_refine_ls_wR_factor_gt 0.0433
_refine_ls_wR_factor_ref 0.0445
_reflns_Friedel_coverage 0.000
_reflns_number_gt 1110
_reflns_number_total 1223
_reflns_threshold_expression 'I > 2\s(I)'
_cod_data_source_file om6b00329_si_002.cif
_cod_data_source_block 5a
_cod_depositor_comments 'Adding full bibliography for 4086540--4086543.cif.'
_cod_database_code 4086542
_shelx_shelxl_version_number 2014/7
_shelx_space_group_comment
;
The symmetry employed for this shelxl refinement is uniquely defined
by the following loop, which should always be used as a source of
symmetry information in preference to the above space-group names.
They are only intended as comments.
;
_shelx_estimated_absorpt_t_min 0.415
_shelx_estimated_absorpt_t_max 0.690

loop_
_space_group_symop_operation_xyz
'x, y, z'
'-x+1/2, -y, z+1/2'
'-x, y+1/2, -z'
'x+1/2, -y+1/2, -z+1/2'
'-x, -y, -z'
'x-1/2, y, -z-1/2'
'x, -y-1/2, z'
'-x-1/2, y-1/2, z-1/2'

loop_
_atom_site_label
_atom_site_type_symbol
_atom_site_fract_x
_atom_site_fract_y
_atom_site_fract_z
_atom_site_U_iso_or_equiv
_atom_site_adp_type
_atom_site_occupancy
_atom_site_site_symmetry_order
_atom_site_calc_flag
_atom_site_refinement_flags_posn
_atom_site_refinement_flags_adp
_atom_site_refinement_flags_occupancy
Co1 Co 0.75334(5) 0.2500 0.53875(4) 0.01814(12) Uani 1 2 d S T P
I1 I 0.44881(2) 0.2500 0.43078(2) 0.02724(9) Uani 1 2 d S T P
I2 I 0.14794(2) 0.2500 0.46868(3) 0.03305(10) Uani 1 2 d S T P
C1 C 0.6711(5) 0.2500 0.6944(4) 0.062(2) Uani 1 2 d S T P
H1 H 0.5891 0.2500 0.7070 0.074 Uiso 1 2 calc R U P
C2 C 0.7439(4) 0.3771(4) 0.6833(3) 0.0514(10) Uani 1 1 d . . .
H2 H 0.7193 0.4786 0.6862 0.062 Uiso 1 1 calc R U .
C3 C 0.8580(3) 0.3275(4) 0.6672(3) 0.0443(9) Uani 1 1 d . . .
H3 H 0.9247 0.3896 0.6578 0.053 Uiso 1 1 calc R U .
C4 C 0.8211(2) 0.3291(4) 0.3873(2) 0.0267(6) Uani 1 1 d . . .
H4 H 0.8879 0.3913 0.3792 0.032 Uiso 1 1 calc R U .
C5 C 0.7036(2) 0.3794(3) 0.4017(2) 0.0232(6) Uani 1 1 d . . .
H5 H 0.6784 0.4805 0.4057 0.028 Uiso 1 1 calc R U .
C6 C 0.6311(3) 0.2500 0.4089(3) 0.0219(8) Uani 1 2 d S T P

loop_
_atom_site_aniso_label
_atom_site_aniso_U_11
_atom_site_aniso_U_22
_atom_site_aniso_U_33
_atom_site_aniso_U_23
_atom_site_aniso_U_13
_atom_site_aniso_U_12
Co1 0.0202(3) 0.0195(3) 0.0147(2) 0.000 -0.00034(19) 0.000
I1 0.01957(14) 0.02970(16) 0.03245(16) 0.000 -0.00426(11) 0.000
I2 0.02018(15) 0.02796(16) 0.05102(19) 0.000 -0.00074(12) 0.000
C1 0.031(3) 0.143(7) 0.012(2) 0.000 0.0042(19) 0.000
C2 0.093(3) 0.041(2) 0.0210(14) -0.0107(15) -0.0120(18) 0.026(2)
C3 0.050(2) 0.058(2) 0.0248(15) 0.0002(15) -0.0144(14) -0.0201(18)
C4 0.0234(14) 0.0383(17) 0.0185(13) 0.0038(12) 0.0005(11) -0.0045(13)
C5 0.0263(14) 0.0243(15) 0.0190(13) 0.0053(12) -0.0022(11) -0.0010(12)
C6 0.0191(19) 0.029(2) 0.0173(17) 0.000 -0.0021(15) 0.000

loop_
_atom_type_symbol
_atom_type_description
_atom_type_scat_dispersion_real
_atom_type_scat_dispersion_imag
_atom_type_scat_source
C C 0.0033 0.0016 'International Tables Vol C Tables 4.2.6.8 and 6.1.1.4'
H H 0.0000 0.0000 'International Tables Vol C Tables 4.2.6.8 and 6.1.1.4'
Co Co 0.3494 0.9721 'International Tables Vol C Tables 4.2.6.8 and 6.1.1.4'
I I -0.4742 1.8119 'International Tables Vol C Tables 4.2.6.8 and 6.1.1.4'

loop_
_geom_angle_atom_site_label_1
_geom_angle_atom_site_label_2
_geom_angle_atom_site_label_3
_geom_angle
_geom_angle_site_symmetry_1
_geom_angle_site_symmetry_3
C2 Co1 C2 68.7(2) . 7_565
C2 Co1 C1 41.08(14) . .
C2 Co1 C1 41.08(14) 7_565 .
C2 Co1 C3 40.32(15) . .
C2 Co1 C3 67.92(14) 7_565 .
C1 Co1 C3 68.34(17) . .
C2 Co1 C3 67.92(14) . 7_565
C2 Co1 C3 40.32(15) 7_565 7_565
C1 Co1 C3 68.34(17) . 7_565
C3 Co1 C3 40.1(2) . 7_565
C2 Co1 C4 121.95(15) . .
C2 Co1 C4 157.22(16) 7_565 .
C1 Co1 C4 159.31(9) . .
C3 Co1 C4 106.17(13) . .
C3 Co1 C4 121.13(13) 7_565 .
C2 Co1 C4 157.22(16) . 7_565
C2 Co1 C4 121.95(15) 7_565 7_565
C1 Co1 C4 159.31(9) . 7_565
C3 Co1 C4 121.13(13) . 7_565
C3 Co1 C4 106.17(13) 7_565 7_565
C4 Co1 C4 40.74(18) . 7_565
C2 Co1 C5 107.55(13) . .
C2 Co1 C5 160.59(15) 7_565 .
C1 Co1 C5 123.64(13) . .
C3 Co1 C5 122.35(13) . .
C3 Co1 C5 157.61(14) 7_565 .
C4 Co1 C5 41.15(11) . .
C4 Co1 C5 69.07(12) 7_565 .
C2 Co1 C5 160.59(15) . 7_565
C2 Co1 C5 107.55(13) 7_565 7_565
C1 Co1 C5 123.64(13) . 7_565
C3 Co1 C5 157.61(14) . 7_565
C3 Co1 C5 122.35(13) 7_565 7_565
C4 Co1 C5 69.07(12) . 7_565
C4 Co1 C5 41.15(11) 7_565 7_565
C5 Co1 C5 69.30(17) . 7_565
C2 Co1 C6 124.34(14) . .
C2 Co1 C6 124.34(14) 7_565 .
C1 Co1 C6 109.03(18) . .
C3 Co1 C6 159.57(11) . .
C3 Co1 C6 159.57(11) 7_565 .
C4 Co1 C6 68.76(12) . .
C4 Co1 C6 68.76(12) 7_565 .
C5 Co1 C6 40.93(9) . .
C5 Co1 C6 40.93(9) 7_565 .
C2 C1 C2 106.8(5) . 7_565
C2 C1 Co1 69.2(2) . .
C2 C1 Co1 69.2(2) 7_565 .
C2 C1 H1 126.6 . .
C2 C1 H1 126.6 7_565 .
Co1 C1 H1 126.5 . .
C3 C2 C1 108.0(3) . .
C3 C2 Co1 70.18(18) . .
C1 C2 Co1 69.7(2) . .
C3 C2 H2 126.0 . .
C1 C2 H2 126.0 . .
Co1 C2 H2 125.7 . .
C3 C3 C2 108.6(2) 7_565 .
C3 C3 Co1 69.97(11) 7_565 .
C2 C3 Co1 69.50(18) . .
C3 C3 H3 125.7 7_565 .
C2 C3 H3 125.7 . .
Co1 C3 H3 126.4 . .
C4 C4 C5 108.35(18) 7_565 .
C4 C4 Co1 69.63(9) 7_565 .
C5 C4 Co1 69.55(15) . .
C4 C4 H4 125.8 7_565 .
C5 C4 H4 125.8 . .
Co1 C4 H4 126.6 . .
C6 C5 C4 107.5(3) . .
C6 C5 Co1 69.96(18) . .
C4 C5 Co1 69.30(16) . .
C6 C5 H5 126.3 . .
C4 C5 H5 126.3 . .
Co1 C5 H5 126.0 . .
C5 C6 C5 108.4(3) . 7_565
C5 C6 Co1 69.11(17) . .
C5 C6 Co1 69.11(17) 7_565 .
C5 C6 I1 125.81(16) . .
C5 C6 I1 125.81(16) 7_565 .
Co1 C6 I1 126.33(18) . .

loop_
_geom_bond_atom_site_label_1
_geom_bond_atom_site_label_2
_geom_bond_distance
_geom_bond_site_symmetry_2
Co1 C2 2.013(3) .
Co1 C2 2.013(3) 7_565
Co1 C1 2.019(4) .
Co1 C3 2.021(3) .
Co1 C3 2.021(3) 7_565
Co1 C4 2.029(3) .
Co1 C4 2.030(3) 7_565
Co1 C5 2.033(3) .
Co1 C5 2.033(3) 7_565
Co1 C6 2.044(4) .
I1 C6 2.101(4) .
C1 C2 1.414(5) .
C1 C2 1.414(5) 7_565
C1 H1 0.9500 .
C2 C3 1.390(5) .
C2 H2 0.9500 .
C3 C3 1.385(8) 7_565
C3 H3 0.9500 .
C4 C4 1.413(6) 7_565
C4 C5 1.427(4) .
C4 H4 0.9500 .
C5 C6 1.425(3) .
C5 H5 0.9500 .
C6 C5 1.425(3) 7_565

loop_
_geom_torsion_atom_site_label_1
_geom_torsion_atom_site_label_2
_geom_torsion_atom_site_label_3
_geom_torsion_atom_site_label_4
_geom_torsion
_geom_torsion_site_symmetry_1
_geom_torsion_site_symmetry_4
C2 C1 C2 C3 -0.7(5) 7_565 .
Co1 C1 C2 C3 -60.0(2) . .
C2 C1 C2 Co1 59.3(3) 7_565 .
C1 C2 C3 C3 0.4(3) . 7_565
Co1 C2 C3 C3 -59.23(10) . 7_565
C1 C2 C3 Co1 59.7(3) . .
C4 C4 C5 C6 -0.8(3) 7_565 .
Co1 C4 C5 C6 -59.8(2) . .
C4 C4 C5 Co1 59.00(8) 7_565 .
C4 C5 C6 C5 1.3(4) . 7_565
Co1 C5 C6 C5 -58.1(3) . 7_565
C4 C5 C6 Co1 59.39(19) . .
C4 C5 C6 I1 179.8(2) . .
Co1 C5 C6 I1 120.4(3) . .
